data_2003301
loop_
_publ_author_name
'Ravikumar, K.'
'Chandra Mohan, K.'
'Shekharam, T.'
'Yadav, J. S.'

_publ_section_title
;
 The Diels--Alder Reaction Product of \b-Ionone and Maleic Anhydride
;
_journal_issue 3
_journal_name_full 'Acta Crystallographica Section C'
_journal_page_first 449
_journal_page_last 451
_journal_paper_doi 10.1107/S010827019401067X
_journal_volume 51
_journal_year 1995
_chemical_formula_sum 'C17 H22 O4'
_chemical_formula_weight 290.36
_space_group_IT_number 19
_symmetry_cell_setting orthorhombic
_symmetry_space_group_name_Hall 'P 2ac 2ab'
_symmetry_space_group_name_H-M 'P 21 21 21'
_atom_type_scat_source ' SHELXTL-Plus (Sheldrick, 1990)'
_cell_angle_alpha 90
_cell_angle_beta 90
_cell_angle_gamma 90
_cell_formula_units_Z 4
_cell_length_a 9.240(2)
_cell_length_b 10.761(2)
_cell_length_c 15.217(3)
_cell_measurement_reflns_used 25
_cell_measurement_temperature 293
_cell_measurement_theta_max 26
_cell_measurement_theta_min 11
_cell_volume 1513.1(5)
_diffrn_measurement_device 'Siemens R3m/V'
_diffrn_measurement_method \w/2\q
_diffrn_radiation_type MoK\a
_diffrn_radiation_wavelength 0.71073
_diffrn_reflns_av_R_equivalents 0.0
_diffrn_reflns_limit_h_max 9
_diffrn_reflns_limit_h_min 0
_diffrn_reflns_limit_k_max 11
_diffrn_reflns_limit_k_min 0
_diffrn_reflns_limit_l_max 16
_diffrn_reflns_limit_l_min 0
_diffrn_reflns_number 1187
_diffrn_reflns_theta_max 22.5
_diffrn_standards_decay_% <=1
_diffrn_standards_interval_count 98
_diffrn_standards_number 2
_exptl_absorpt_coefficient_mu 0.09
_exptl_absorpt_correction_type none
_exptl_crystal_colour colorless
_exptl_crystal_density_diffrn 1.275
_exptl_crystal_description needle
_exptl_crystal_size_max 0.18
_exptl_crystal_size_mid 0.15
_exptl_crystal_size_min 0.14
_refine_diff_density_max 0.12
_refine_diff_density_min -0.15
_refine_ls_extinction_method none
_refine_ls_goodness_of_fit_obs 0.884
_refine_ls_number_parameters 190
_refine_ls_number_reflns 968
_refine_ls_R_factor_obs 0.039
_refine_ls_shift/esd_max 0.00
_refine_ls_structure_factor_coef F
_refine_ls_weighting_details 'w=1/(\s^2^F + 0.0029F^2^)'
_refine_ls_weighting_scheme calc
_refine_ls_wR_factor_obs 0.045
_reflns_number_observed 968
_reflns_number_total 1169
_reflns_observed_criterion I>3\s(I)
_cod_data_source_file vj1007.cif
_cod_data_source_block vj1007a
_cod_depositor_comments
;
The following automatic conversions were performed:

'_refine_ls_weighting_scheme' value 'w=1/(\s^2^F + 0.0029F^2^)' was
changed to 'calc'. New tag '_refine_ls_weighting_details' was
created. The value of the new tag was set to 'w=1/(\s^2^F +
0.0029F^2^)'.

Automatic conversion script
Id: cif_fix_values 3143 2015-03-26 13:38:13Z robertas 
;
_cod_database_code 2003301

loop_
_symmetry_equiv_pos_as_xyz
x,y,z
1/2-x,-y,1/2+z
-x,1/2+y,1/2-z
1/2+x,1/2-y,-z

loop_
_atom_site_label
_atom_site_fract_x
_atom_site_fract_y
_atom_site_fract_z
_atom_site_U_iso_or_equiv
O1 .1243(4) .3408(3) .9304(2) .060(1)
O2 .3264(5) .2471(3) .8864(2) .091(1)
O3 -.0349(4) .4661(3) .9967(2) .071(1)
O4 -.1278(4) .7074(4) 1.2510(3) .099(2)
C1 .2646(6) .3049(4) .9427(3) .057(2)
C2 .3208(5) .3481(4) 1.0303(3) .046(1)
C3 .4462(4) .4424(4) 1.0201(3) .049(1)
C4 .4958(5) .4769(4) 1.1129(3) .053(1)
C5 .3719(4) .5398(4) 1.1654(3) .042(1)
C6 .2315(4) .5479(3) 1.1046(2) .038(1)
C7 .1918(4) .4132(3) 1.0729(2) .039(1)
C8 .0801(5) .4143(4) 1.0011(3) .048(1)
C9 .2807(4) .6141(3) 1.0197(2) .040(1)
C10 .3858(5) .5585(4) .9774(3) .047(1)
C11 .1000(4) .6109(4) 1.1503(3) .046(1)
C12 .0009(5) .5282(4) 1.2048(3) .053(1)
C13 -.1124(5) .5940(5) 1.2550(3) .051(1)
C14 -.2110(5) .5160(5) 1.3100(3) .068(2)
C15 .4193(5) .6706(4) 1.1928(3) .055(1)
C16 .3445(5) .4635(4) 1.2511(2) .054(1)
C17 .2136(6) .7344(4) .9887(3) .061(1)
H2 .35079(47) .27798(40) 1.06476(26) ?
H3 .52425(45) .40817(40) .98624(29) ?
H4A .52754(51) .40416(42) 1.14384(28) ?
H4B .57587(51) .53351(42) 1.10907(28) ?
H7 .15621(43) .36641(34) 1.12203(25) ?
H10 .42306(47) .59004(39) .92294(26) ?
H11A .03765(42) .64712(37) 1.09637(28) ?
H11B .14535(42) .67912(37) 1.19527(28) ?
H12A -.04450(50) .46873(40) 1.16676(31) ?
H12B .05995(50) .48330(40) 1.24585(31) ?
H14A -.28077(51) .56744(54) 1.33932(33) ?
H14B -.26014(51) .45832(54) 1.27222(33) ?
H14C -.15544(51) .47110(54) 1.35278(33) ?
H15A .50315(52) .66583(40) 1.22997(29) ?
H15B .44184(52) .71851(40) 1.14143(29) ?
H15C .34162(52) .70967(40) 1.22432(29) ?
H16A .43125(49) .46091(41) 1.28582(25) ?
H16B .26902(49) .50347(41) 1.28404(25) ?
H16C .31535(49) .38040(41) 1.23663(25) ?
H17A .25867(56) .75950(43) .93472(34) ?
H17B .11160(56) .72390(43) .97950(34) ?
H17C .22937(56) .79700(43) 1.03267(34) ?

loop_
_geom_angle_atom_site_label_1
_geom_angle_atom_site_label_2
_geom_angle_atom_site_label_3
_geom_angle
_geom_angle_publ_flag
C1 O1 C8 109.4(3) no
O2 C1 C2 128.8(5) no
C1 C2 C7 104.4(3) no
C3 C2 C7 109.0(3) yes
C2 C3 C4 106.9(3) yes
C3 C4 C5 111.1(3) yes
C4 C5 C15 109.2(3) no
C15 C5 C16 107.5(3) no
C6 C5 C15 109.9(3) no
C5 C6 C9 105.8(3) yes
C9 C6 C11 113.8(3) no
C7 C6 C9 103.7(3) yes
C6 C7 C8 112.1(3) no
O3 C8 C7 130.7(4) no
O1 C8 O3 118.5(4) no
C6 C9 C10 114.7(3) yes
C11 C12 C13 115.3(4) no
C12 C13 C14 116.9(4) no
O1 C1 O2 120.0(5) no
O1 C1 C2 111.2(4) no
C1 C2 C3 111.9(3) no
C2 C3 C10 107.9(3) yes
C4 C3 C10 107.8(3) yes
C4 C5 C16 108.7(3) no
C4 C5 C6 108.9(3) yes
C6 C5 C16 112.4(3) no
C5 C6 C11 113.6(3) no
C5 C6 C7 108.5(3) yes
C7 C6 C11 110.9(3) no
C2 C7 C6 111.8(3) yes
C3 C10 C9 116.1(4) yes
C2 C7 C8 103.4(3) no
O1 C8 C7 110.7(3) no
C6 C9 C17 122.4(3) no
C10 C9 C17 122.9(4) no
C6 C11 C12 117.3(3) no
O4 C13 C12 122.1(4) no
O4 C13 C14 121.0(4) no

loop_
_geom_bond_atom_site_label_1
_geom_bond_atom_site_label_2
_geom_bond_distance
_geom_bond_publ_flag
O1 C1 1.365(7) no
O2 C1 1.203(6) no
O4 C13 1.230(6) no
C2 C3 1.548(6) yes
C3 C4 1.529(6) yes
C4 C5 1.552(6) yes
C5 C15 1.532(6) no
C6 C7 1.571(5) yes
C6 C11 1.555(5) no
C9 C10 1.310(6) yes
C11 C12 1.522(6) no
C13 C14 1.494(7) no
O1 C8 1.397(5) no
O3 C8 1.202(6) no
C1 C2 1.504(6) no
C2 C7 1.526(6) yes
C3 C10 1.514(6) yes
C5 C6 1.596(6) yes
C5 C16 1.561(6) no
C6 C9 1.544(5) yes
C7 C8 1.503(6) no
C9 C17 1.510(6) no
C12 C13 1.478(6) no
